data_1571536
loop_
_publ_author_name
'Zheng, Xuejuan'
'Huang, Fanping'
'Li, Xinyuan'
'Zhuo, Kaiyue'
'Chen, Dafa'
'Luo, Ming'
'Xia, Haiping'

_publ_section_title
;
 Isomerization reactions of metal vinylidene units.
;
_journal_issue 22
_journal_name_full 'Chemical science'
_journal_page_first 8443
_journal_page_last 8450
_journal_paper_doi 10.1039/d4sc01993h
_journal_volume 15
_journal_year 2024
_chemical_formula_moiety 'C63 H49 Cl2 N Os P3, C2 H4 Cl2, B F4'
_chemical_formula_sum 'C65 H53 B Cl4 F4 N Os P3'
_chemical_formula_weight 1359.80
_space_group_crystal_system monoclinic
_space_group_IT_number 14
_space_group_name_Hall '-P 2yn'
_space_group_name_H-M_alt 'P 1 21/n 1'
_atom_sites_solution_hydrogens geom
_atom_sites_solution_primary dual
_audit_creation_date 2023-03-04
_audit_creation_method
;
Olex2 1.5
(compiled 2023.02.24 svn.rf166f9f3 for OlexSys, GUI svn.r6725)
;
_audit_update_record
;
2023-12-17 deposited with the CCDC.	2024-04-30 downloaded from the CCDC.
;
_cell_angle_alpha 90
_cell_angle_beta 98.337(5)
_cell_angle_gamma 90
_cell_formula_units_Z 4
_cell_length_a 22.014(3)
_cell_length_b 21.683(3)
_cell_length_c 12.1814(15)
_cell_measurement_reflns_used 9029
_cell_measurement_temperature 100.00
_cell_measurement_theta_max 72.43
_cell_measurement_theta_min 4.08
_cell_volume 5753.1(13)
_computing_cell_refinement 'SAINT V8.40B (?, 2016)'
_computing_data_reduction 'SAINT V8.40B (?, 2016)'
_computing_molecular_graphics 'Olex2 1.5 (Dolomanov et al., 2009)'
_computing_publication_material 'Olex2 1.5 (Dolomanov et al., 2009)'
_computing_structure_refinement 'XL  (Sheldrick, 2008)'
_computing_structure_solution 'SHELXT 2018/2 (Sheldrick, 2018)'
_diffrn_ambient_temperature 100.00
_diffrn_detector 'Bruker APEX2 area detector'
_diffrn_detector_area_resol_mean 7.9
_diffrn_detector_type 'CCD area detector'
_diffrn_measured_fraction_theta_full 0.968
_diffrn_measured_fraction_theta_max 0.961
_diffrn_measurement_device 'three-circle diffractometer'
_diffrn_measurement_device_type 'Bruker SMART APEX2 area detector'
_diffrn_measurement_method '\w and \f scans'
_diffrn_radiation_monochromator 'mirror optics'
_diffrn_radiation_probe x-ray
_diffrn_radiation_type CuK\a
_diffrn_radiation_wavelength 1.54178
_diffrn_reflns_av_R_equivalents 0.0572
_diffrn_reflns_av_unetI/netI 0.0413
_diffrn_reflns_Laue_measured_fraction_full 0.968
_diffrn_reflns_Laue_measured_fraction_max 0.961
_diffrn_reflns_limit_h_max 27
_diffrn_reflns_limit_h_min -25
_diffrn_reflns_limit_k_max 24
_diffrn_reflns_limit_k_min -26
_diffrn_reflns_limit_l_max 15
_diffrn_reflns_limit_l_min -14
_diffrn_reflns_number 54624
_diffrn_reflns_point_group_measured_fraction_full 0.968
_diffrn_reflns_point_group_measured_fraction_max 0.961
_diffrn_reflns_theta_full 67.679
_diffrn_reflns_theta_max 72.417
_diffrn_reflns_theta_min 4.078
_diffrn_source 'microfocus sealed X-ray tube'
_diffrn_source_current 1.11
_diffrn_source_power 0.05550000000000001
_diffrn_source_type 'Incoatec I\ms'
_diffrn_source_voltage 50.0
_diffrn_standards_number 0
_exptl_absorpt_coefficient_mu 7.140
_exptl_absorpt_correction_T_max 0.7535
_exptl_absorpt_correction_T_min 0.4303
_exptl_absorpt_correction_type none
_exptl_absorpt_process_details
;
SADABS-2016/2 (Bruker,2016/2) was used for absorption correction.
wR2(int) was 0.1767 before and 0.0872 after correction.
The Ratio of minimum to maximum transmission is 0.5711.
The \l/2 correction factor is Not present.
;
_exptl_crystal_colour 'metallic orangish orange'
_exptl_crystal_colour_lustre metallic
_exptl_crystal_colour_modifier orangish
_exptl_crystal_colour_primary orange
_exptl_crystal_density_diffrn 1.570
_exptl_crystal_description block
_exptl_crystal_F_000 2720
_exptl_crystal_size_max 0.10
_exptl_crystal_size_mid 0.10
_exptl_crystal_size_min 0.09
_refine_diff_density_max 1.485
_refine_diff_density_min -1.293
_refine_diff_density_rms 0.122
_refine_ls_extinction_method none
_refine_ls_goodness_of_fit_ref 1.049
_refine_ls_hydrogen_treatment constr
_refine_ls_matrix_type full
_refine_ls_number_parameters 759
_refine_ls_number_reflns 10943
_refine_ls_number_restraints 159
_refine_ls_restrained_S_all 1.106
_refine_ls_R_factor_all 0.0434
_refine_ls_R_factor_gt 0.0359
_refine_ls_shift/su_max 0.003
_refine_ls_shift/su_mean 0.000
_refine_ls_structure_factor_coef Fsqd
_refine_ls_weighting_details 'w=1/[\s^2^(Fo^2^)+(0.0318P)^2^+18.0121P] where P=(Fo^2^+2Fc^2^)/3'
_refine_ls_weighting_scheme calc
_refine_ls_wR_factor_gt 0.0846
_refine_ls_wR_factor_ref 0.0896
_reflns_Friedel_coverage 0.000
_reflns_number_gt 9704
_reflns_number_total 10943
_reflns_threshold_expression 'I > 2\s(I)'
_cod_data_source_file d4sc01993h2.cif
_cod_data_source_block 7
_cod_depositor_comments 'Adding full bibliography for 1571535--1571544.cif.'
_cod_original_cell_volume 5752.9(12)
_cod_database_code 1571536
_shelx_shelxl_version_number 2019/1
_shelx_space_group_comment
;
The symmetry employed for this shelxl refinement is uniquely defined
by the following loop, which should always be used as a source of
symmetry information in preference to the above space-group names.
They are only intended as comments.
;
_shelx_estimated_absorpt_t_max 0.535
_shelx_estimated_absorpt_t_min 0.535
_olex2_refinement_description
;
1. Fixed Uiso
 At 1.2 times of:
  All C(H) groups, All C(H,H) groups, All C(H,H,H,H) groups
2. Restrained distances
 F4-B01V \\sim F4A-B01V
 with sigma of 0.02
 F2-B01V \\sim F2A-B01V
 with sigma of 0.02
 B01V-F3 \\sim B01V-F3A
 with sigma of 0.02
 F3A-B01V \\sim F3-B01V \\sim C20-C19 \\sim F2-B01V \\sim F2A-B01V \\sim
F1-B01V \\sim F4A-B01V \\sim F4-
 B01V
 with sigma of 0.02
 Cl2S-C2SA \\sim Cl3S-C2SB
 with sigma of 0.02
 C1S-C2SA \\sim C1S-C2SB
 with sigma of 0.02
 Cl2S-C1S \\sim Cl3S-C1S
 with sigma of 0.04
 C2SB-C1S \\sim C2SA-C1S
 with sigma of 0.02
 Cl1S-C1S \\sim Cl2S-C2SA \\sim Cl3S-C2SB
 with sigma of 0.02
3. Uiso/Uaniso restraints and constraints
F1 \\sim B01V \\sim F2 \\sim F3 \\sim F4 \\sim F2A \\sim F3A \\sim F4A: within
2A with sigma of 0.001 and sigma for terminal atoms of 0.002 within 2A
Cl1S \\sim C1S \\sim Cl2S \\sim C2SA \\sim Cl3S \\sim C2SB: within 2A with
sigma of 0.001 and sigma for terminal atoms of 0.002 within 2A
4. Others
 Sof(F2A)=Sof(F3A)=Sof(F4A)=1-FVAR(1)
 Sof(F2)=Sof(F3)=Sof(F4)=FVAR(1)
 Sof(H1SC)=Sof(H1SD)=Sof(Cl3S)=Sof(C2SB)=Sof(H2SC)=Sof(H2SD)=1-FVAR(2)
 Sof(H1SA)=Sof(H1SB)=Sof(Cl2S)=Sof(C2SA)=Sof(H2SA)=Sof(H2SB)=FVAR(2)
5.a Secondary CH2 refined with riding coordinates:
 C1S(H1SC,H1SD), C1S(H1SA,H1SB), C2SA(H2SA,H2SB), C2SB(H2SC,H2SD)
5.b Aromatic/amide H refined with riding coordinates:
 C4(H4), C5(H5), C6(H6), C9(H9), C11(H11), C12(H12), C13(H13), C14(H14),
 C15(H15), C17(H17), C18(H18), C19(H19), C20(H20), C21(H21), C23(H23), C24(H24),
  C25(H25), C26(H26), C27(H27), C29(H29), C30(H30), C31(H31), C32(H32),
 C33(H33), C35(H35), C36(H36), C37(H37), C38(H38), C39(H39), C41(H41), C42(H42),
  C43(H43), C44(H44), C45(H45), C47(H47), C48(H48), C49(H49), C50(H50),
 C51(H51), C53(H53), C54(H54), C55(H55), C56(H56), C57(H57), C59(H59), C60(H60),
  C61(H61), C62(H62), C63(H63)
;
_olex2_submission_special_instructions 'No special instructions were received'

loop_
_space_group_symop_operation_xyz
'x, y, z'
'-x+1/2, y+1/2, -z+1/2'
'-x, -y, -z'
'x-1/2, -y-1/2, z-1/2'

loop_
_atom_site_label
_atom_site_type_symbol
_atom_site_fract_x
_atom_site_fract_y
_atom_site_fract_z
_atom_site_U_iso_or_equiv
_atom_site_adp_type
_atom_site_occupancy
_atom_site_site_symmetry_order
_atom_site_calc_flag
_atom_site_refinement_flags_posn
_atom_site_refinement_flags_adp
_atom_site_refinement_flags_occupancy
_atom_site_disorder_assembly
_atom_site_disorder_group
Os1 Os 0.62212(2) 0.12843(2) 0.46489(2) 0.01562(6) Uani 1 1 d . . . . .
Cl1 Cl 0.82345(4) 0.18459(5) 0.43006(9) 0.0346(2) Uani 1 1 d . . . . .
Cl2 Cl 0.59476(4) 0.02374(3) 0.47964(6) 0.02105(17) Uani 1 1 d . . . . .
P1 P 0.59457(4) 0.11835(4) 0.26834(7) 0.01661(17) Uani 1 1 d . . . . .
P2 P 0.64881(4) 0.12872(4) 0.66160(7) 0.01550(17) Uani 1 1 d . . . . .
P3 P 0.48502(4) 0.28283(4) 0.50161(8) 0.02282(19) Uani 1 1 d . . . . .
N1 N 0.65052(14) 0.22024(13) 0.4529(2) 0.0178(6) Uani 1 1 d . . . . .
C1 C 0.55455(17) 0.17672(16) 0.4765(3) 0.0207(7) Uani 1 1 d . . . . .
C2 C 0.54913(17) 0.24019(16) 0.4732(3) 0.0216(7) Uani 1 1 d . . . . .
C3 C 0.60885(17) 0.26563(17) 0.4584(3) 0.0221(7) Uani 1 1 d . . . . .
C4 C 0.62628(19) 0.32740(17) 0.4474(3) 0.0282(8) Uani 1 1 d . . . . .
H4 H 0.597225 0.359687 0.448846 0.034 Uiso 1 1 calc R U . . .
C5 C 0.6863(2) 0.34056(18) 0.4345(4) 0.0333(9) Uani 1 1 d . . . . .
H5 H 0.698547 0.382211 0.427428 0.040 Uiso 1 1 calc R U . . .
C6 C 0.7286(2) 0.29381(18) 0.4319(3) 0.0306(8) Uani 1 1 d . . . . .
H6 H 0.769859 0.302916 0.423434 0.037 Uiso 1 1 calc R U . . .
C7 C 0.70970(17) 0.23319(17) 0.4418(3) 0.0230(7) Uani 1 1 d . . . . .
C8 C 0.74510(17) 0.17715(17) 0.4401(3) 0.0235(7) Uani 1 1 d . . . . .
C9 C 0.71567(16) 0.12389(16) 0.4479(3) 0.0196(7) Uani 1 1 d . . . . .
H9 H 0.736182 0.085453 0.445817 0.024 Uiso 1 1 calc R U . . .
C10 C 0.61364(16) 0.04700(16) 0.2024(3) 0.0192(7) Uani 1 1 d . . . . .
C11 C 0.58225(17) 0.03254(17) 0.0972(3) 0.0223(7) Uani 1 1 d . . . . .
H11 H 0.548686 0.057363 0.065457 0.027 Uiso 1 1 calc R U . . .
C12 C 0.59979(18) -0.01754(18) 0.0396(3) 0.0259(8) Uani 1 1 d . . . . .
H12 H 0.578357 -0.027132 -0.031729 0.031 Uiso 1 1 calc R U . . .
C13 C 0.64889(18) -0.05406(18) 0.0860(3) 0.0267(8) Uani 1 1 d . . . . .
H13 H 0.661090 -0.088403 0.045928 0.032 Uiso 1 1 calc R U . . .
C14 C 0.67995(17) -0.04052(17) 0.1900(3) 0.0235(7) Uani 1 1 d . . . . .
H14 H 0.713236 -0.065740 0.221601 0.028 Uiso 1 1 calc R U . . .
C15 C 0.66248(17) 0.01014(17) 0.2486(3) 0.0223(7) Uani 1 1 d . . . . .
H15 H 0.683900 0.019481 0.320128 0.027 Uiso 1 1 calc R U . . .
C16 C 0.51092(17) 0.12247(16) 0.2285(3) 0.0203(7) Uani 1 1 d . . . . .
C17 C 0.47635(18) 0.07579(17) 0.2690(3) 0.0245(8) Uani 1 1 d . . . . .
H17 H 0.496587 0.044092 0.314156 0.029 Uiso 1 1 calc R U . . .
C18 C 0.41278(18) 0.07526(19) 0.2439(3) 0.0285(8) Uani 1 1 d . . . . .
H18 H 0.389856 0.042682 0.270159 0.034 Uiso 1 1 calc R U . . .
C19 C 0.38282(18) 0.12214(19) 0.1808(3) 0.0286(8) Uani 1 1 d D . . . .
H19 H 0.339287 0.122031 0.164455 0.034 Uiso 1 1 calc R U . . .
C20 C 0.41609(19) 0.16901(19) 0.1416(3) 0.0297(8) Uani 1 1 d D . . . .
H20 H 0.395460 0.201538 0.099175 0.036 Uiso 1 1 calc R U . . .
C21 C 0.48030(18) 0.16872(18) 0.1642(3) 0.0249(8) Uani 1 1 d . . . . .
H21 H 0.503069 0.200522 0.135268 0.030 Uiso 1 1 calc R U . . .
C22 C 0.62830(17) 0.17564(17) 0.1864(3) 0.0228(7) Uani 1 1 d . . . . .
C23 C 0.67208(18) 0.15979(19) 0.1190(3) 0.0274(8) Uani 1 1 d . . . . .
H23 H 0.683846 0.117877 0.113476 0.033 Uiso 1 1 calc R U . . .
C24 C 0.69870(19) 0.2050(2) 0.0599(3) 0.0329(9) Uani 1 1 d . . . . .
H24 H 0.728936 0.193866 0.015204 0.039 Uiso 1 1 calc R U . . .
C25 C 0.6811(2) 0.2662(2) 0.0661(4) 0.0348(10) Uani 1 1 d . . . . .
H25 H 0.698117 0.296822 0.023695 0.042 Uiso 1 1 calc R U . . .
C26 C 0.6387(2) 0.2825(2) 0.1341(4) 0.0341(9) Uani 1 1 d . . . . .
H26 H 0.627211 0.324451 0.139498 0.041 Uiso 1 1 calc R U . . .
C27 C 0.61286(19) 0.23788(18) 0.1948(3) 0.0268(8) Uani 1 1 d . . . . .
H27 H 0.584385 0.249752 0.242525 0.032 Uiso 1 1 calc R U . . .
C28 C 0.69427(16) 0.06466(15) 0.7275(3) 0.0184(7) Uani 1 1 d . . . . .
C29 C 0.72302(17) 0.02238(16) 0.6670(3) 0.0221(7) Uani 1 1 d . . . . .
H29 H 0.718423 0.025721 0.588517 0.027 Uiso 1 1 calc R U . . .
C30 C 0.75841(18) -0.02473(16) 0.7199(3) 0.0251(8) Uani 1 1 d . . . . .
H30 H 0.777843 -0.053454 0.677420 0.030 Uiso 1 1 calc R U . . .
C31 C 0.76561(18) -0.03015(17) 0.8347(3) 0.0269(8) Uani 1 1 d . . . . .
H31 H 0.789692 -0.062621 0.870839 0.032 Uiso 1 1 calc R U . . .
C32 C 0.73737(18) 0.01222(18) 0.8963(3) 0.0271(8) Uani 1 1 d . . . . .
H32 H 0.742687 0.009118 0.974938 0.032 Uiso 1 1 calc R U . . .
C33 C 0.70154(18) 0.05891(18) 0.8437(3) 0.0248(8) Uani 1 1 d . . . . .
H33 H 0.681718 0.087268 0.886192 0.030 Uiso 1 1 calc R U . . .
C34 C 0.69418(17) 0.19586(16) 0.7110(3) 0.0199(7) Uani 1 1 d . . . . .
C35 C 0.75710(18) 0.19278(18) 0.7378(3) 0.0280(8) Uani 1 1 d . . . . .
H35 H 0.777657 0.154693 0.731538 0.034 Uiso 1 1 calc R U . . .
C36 C 0.79070(19) 0.2452(2) 0.7740(4) 0.0360(10) Uani 1 1 d . . . . .
H36 H 0.834073 0.242847 0.792547 0.043 Uiso 1 1 calc R U . . .
C37 C 0.7608(2) 0.30070(18) 0.7830(3) 0.0313(9) Uani 1 1 d . . . . .
H37 H 0.783632 0.336099 0.810178 0.038 Uiso 1 1 calc R U . . .
C38 C 0.69807(19) 0.30491(18) 0.7527(3) 0.0285(8) Uani 1 1 d . . . . .
H38 H 0.677797 0.343350 0.756710 0.034 Uiso 1 1 calc R U . . .
C39 C 0.66486(18) 0.25269(17) 0.7162(3) 0.0248(8) Uani 1 1 d . . . . .
H39 H 0.621716 0.255556 0.694633 0.030 Uiso 1 1 calc R U . . .
C40 C 0.58258(17) 0.13210(16) 0.7366(3) 0.0201(7) Uani 1 1 d . . . . .
C41 C 0.52784(17) 0.10170(17) 0.6943(3) 0.0232(7) Uani 1 1 d . . . . .
H41 H 0.525020 0.079657 0.626369 0.028 Uiso 1 1 calc R U . . .
C42 C 0.47781(18) 0.10385(19) 0.7519(3) 0.0288(8) Uani 1 1 d . . . . .
H42 H 0.441096 0.082701 0.723415 0.035 Uiso 1 1 calc R U . . .
C43 C 0.4809(2) 0.1365(2) 0.8503(3) 0.0309(9) Uani 1 1 d . . . . .
H43 H 0.446200 0.138528 0.888430 0.037 Uiso 1 1 calc R U . . .
C44 C 0.5353(2) 0.1663(2) 0.8929(3) 0.0313(9) Uani 1 1 d . . . . .
H44 H 0.537808 0.188562 0.960635 0.038 Uiso 1 1 calc R U . . .
C45 C 0.58554(18) 0.16375(19) 0.8371(3) 0.0259(8) Uani 1 1 d . . . . .
H45 H 0.622587 0.183753 0.867465 0.031 Uiso 1 1 calc R U . . .
C46 C 0.50758(18) 0.33318(19) 0.6183(4) 0.0317(9) Uani 1 1 d . . . . .
C47 C 0.5200(2) 0.3951(2) 0.6006(5) 0.0406(11) Uani 1 1 d . . . . .
H47 H 0.512432 0.411922 0.527889 0.049 Uiso 1 1 calc R U . . .
C48 C 0.5434(2) 0.4321(3) 0.6899(6) 0.0558(15) Uani 1 1 d . . . . .
H48 H 0.551941 0.474330 0.678505 0.067 Uiso 1 1 calc R U . . .
C49 C 0.5540(3) 0.4076(3) 0.7941(6) 0.069(2) Uani 1 1 d . . . . .
H49 H 0.570507 0.433103 0.854482 0.082 Uiso 1 1 calc R U . . .
C50 C 0.5412(3) 0.3459(3) 0.8141(5) 0.0636(18) Uani 1 1 d . . . . .
H50 H 0.548314 0.329885 0.887433 0.076 Uiso 1 1 calc R U . . .
C51 C 0.5177(2) 0.3080(3) 0.7251(4) 0.0446(12) Uani 1 1 d . . . . .
H51 H 0.508850 0.265884 0.737016 0.054 Uiso 1 1 calc R U . . .
C52 C 0.45404(18) 0.33084(17) 0.3864(4) 0.0284(8) Uani 1 1 d . . . . .
C53 C 0.4756(3) 0.3275(3) 0.2857(4) 0.0563(15) Uani 1 1 d . . . . .
H53 H 0.507897 0.299672 0.276878 0.068 Uiso 1 1 calc R U . . .
C54 C 0.4508(4) 0.3640(3) 0.1974(5) 0.069(2) Uani 1 1 d . . . . .
H54 H 0.466200 0.361532 0.128557 0.083 Uiso 1 1 calc R U . . .
C55 C 0.4036(2) 0.4042(2) 0.2099(4) 0.0467(12) Uani 1 1 d . . . . .
H55 H 0.386272 0.429256 0.149425 0.056 Uiso 1 1 calc R U . . .
C56 C 0.3820(2) 0.40776(19) 0.3082(4) 0.0366(10) Uani 1 1 d . . . . .
H56 H 0.349500 0.435535 0.316157 0.044 Uiso 1 1 calc R U . . .
C57 C 0.40650(19) 0.37147(18) 0.3977(4) 0.0339(9) Uani 1 1 d . . . . .
H57 H 0.390877 0.374397 0.466195 0.041 Uiso 1 1 calc R U . . .
C58 C 0.42649(17) 0.23132(17) 0.5334(3) 0.0256(8) Uani 1 1 d . . . . .
C59 C 0.3890(2) 0.2473(2) 0.6125(4) 0.0346(9) Uani 1 1 d . . . . .
H59 H 0.395829 0.285009 0.652253 0.042 Uiso 1 1 calc R U . . .
C60 C 0.3421(2) 0.2088(2) 0.6331(4) 0.0391(10) Uani 1 1 d . . . . .
H60 H 0.316441 0.220183 0.686054 0.047 Uiso 1 1 calc R U . . .
C61 C 0.3325(2) 0.1535(2) 0.5766(4) 0.0379(10) Uani 1 1 d . . . . .
H61 H 0.300878 0.126449 0.592037 0.045 Uiso 1 1 calc R U . . .
C62 C 0.36907(19) 0.13743(19) 0.4974(4) 0.0314(9) Uani 1 1 d . . . . .
H62 H 0.362090 0.099579 0.458321 0.038 Uiso 1 1 calc R U . . .
C63 C 0.41574(18) 0.17633(17) 0.4749(3) 0.0271(8) Uani 1 1 d . . . . .
H63 H 0.440253 0.165500 0.419729 0.033 Uiso 1 1 calc R U . . .
Cl1S Cl 0.60005(6) 0.49120(5) 0.43099(11) 0.0501(3) Uani 1 1 d D U . . .
C1S C 0.6076(3) 0.5025(3) 0.2895(5) 0.0550(7) Uani 1 1 d D U . . .
H1SC H 0.611969 0.461812 0.254527 0.066 Uiso 0.485(8) 1 calc R U P A 2
H1SD H 0.569653 0.521934 0.251286 0.066 Uiso 0.485(8) 1 calc R U P A 2
H1SA H 0.641785 0.476013 0.272964 0.066 Uiso 0.515(8) 1 calc R U P A 1
H1SB H 0.569703 0.486692 0.244608 0.066 Uiso 0.515(8) 1 calc R U P A 1
Cl2S Cl 0.6845(2) 0.5937(3) 0.3290(4) 0.0527(7) Uani 0.515(8) 1 d D U P A 1
C2SA C 0.6176(5) 0.5594(5) 0.2529(9) 0.0536(7) Uani 0.515(8) 1 d D U P A 1
H2SA H 0.581490 0.585672 0.259537 0.064 Uiso 0.515(8) 1 calc R U P A 1
H2SB H 0.622407 0.557358 0.173399 0.064 Uiso 0.515(8) 1 calc R U P A 1
Cl3S Cl 0.6796(2) 0.6102(2) 0.3545(4) 0.0490(7) Uani 0.485(8) 1 d D U P A 2
C2SB C 0.6623(5) 0.5426(5) 0.2732(10) 0.0536(7) Uani 0.485(8) 1 d D U P A 2
H2SC H 0.656596 0.555356 0.194379 0.064 Uiso 0.485(8) 1 calc R U P A 2
H2SD H 0.699174 0.515927 0.285005 0.064 Uiso 0.485(8) 1 calc R U P A 2
F1 F 0.82225(14) -0.09771(13) 0.5316(2) 0.0460(6) Uani 1 1 d D U . . .
B01V B 0.8296(3) -0.0543(3) 0.4522(5) 0.0540(6) Uani 1 1 d D U . . .
F2 F 0.8957(2) -0.0624(3) 0.4391(4) 0.0560(8) Uani 0.605(4) 1 d D U P B 1
F3 F 0.8318(3) 0.0040(2) 0.4931(4) 0.0585(8) Uani 0.605(4) 1 d D U P B 1
F4 F 0.8016(3) -0.0713(3) 0.3538(5) 0.0575(8) Uani 0.605(4) 1 d D U P B 1
F2A F 0.8741(4) -0.0141(4) 0.4781(7) 0.0583(8) Uani 0.395(4) 1 d D U P B 2
F3A F 0.7703(4) -0.0214(4) 0.4432(7) 0.0571(8) Uani 0.395(4) 1 d D U P B 2
F4A F 0.8252(5) -0.0789(5) 0.3430(7) 0.0558(9) Uani 0.395(4) 1 d D U P B 2

loop_
_atom_site_aniso_label
_atom_site_aniso_U_11
_atom_site_aniso_U_22
_atom_site_aniso_U_33
_atom_site_aniso_U_23
_atom_site_aniso_U_13
_atom_site_aniso_U_12
Os1 0.02603(9) 0.00719(9) 0.01215(9) -0.00037(5) -0.00228(5) -0.00067(5)
Cl1 0.0319(5) 0.0268(5) 0.0460(6) -0.0021(4) 0.0091(4) -0.0035(4)
Cl2 0.0349(4) 0.0091(4) 0.0176(4) 0.0006(3) -0.0013(3) -0.0031(3)
P1 0.0260(4) 0.0116(4) 0.0110(4) 0.0000(3) -0.0011(3) -0.0019(3)
P2 0.0233(4) 0.0099(4) 0.0120(4) -0.0004(3) -0.0020(3) -0.0007(3)
P3 0.0270(5) 0.0114(4) 0.0274(5) -0.0046(3) -0.0050(4) 0.0019(3)
N1 0.0287(15) 0.0075(13) 0.0161(13) -0.0001(11) -0.0005(11) -0.0016(11)
C1 0.0305(18) 0.0150(17) 0.0144(15) -0.0025(13) -0.0036(13) -0.0055(14)
C2 0.0283(18) 0.0116(16) 0.0221(17) -0.0048(13) -0.0055(14) 0.0029(13)
C3 0.0309(19) 0.0142(17) 0.0199(17) -0.0021(13) -0.0009(14) 0.0007(14)
C4 0.042(2) 0.0082(17) 0.034(2) -0.0005(15) 0.0040(17) 0.0009(14)
C5 0.048(2) 0.0123(18) 0.040(2) 0.0002(16) 0.0082(19) -0.0033(16)
C6 0.040(2) 0.0208(19) 0.032(2) -0.0016(16) 0.0075(17) -0.0075(16)
C7 0.0304(19) 0.0183(18) 0.0191(17) -0.0007(14) -0.0001(14) -0.0018(14)
C8 0.0264(18) 0.0203(18) 0.0234(18) -0.0022(14) 0.0018(14) 0.0000(14)
C9 0.0245(17) 0.0201(18) 0.0133(15) 0.0004(13) -0.0008(13) 0.0015(13)
C10 0.0259(17) 0.0168(17) 0.0145(15) -0.0015(13) 0.0019(13) -0.0035(13)
C11 0.0266(18) 0.0217(18) 0.0176(16) -0.0028(14) -0.0004(13) 0.0001(14)
C12 0.0299(19) 0.028(2) 0.0193(17) -0.0082(15) 0.0003(14) -0.0030(15)
C13 0.034(2) 0.0220(19) 0.0249(18) -0.0079(15) 0.0065(15) -0.0018(15)
C14 0.0260(18) 0.0199(18) 0.0241(18) -0.0004(14) 0.0024(14) 0.0004(14)
C15 0.0285(18) 0.0201(18) 0.0173(16) -0.0019(14) -0.0003(13) -0.0032(14)
C16 0.0282(18) 0.0191(17) 0.0128(15) -0.0053(13) 0.0005(13) -0.0020(13)
C17 0.035(2) 0.0194(18) 0.0172(16) 0.0003(14) -0.0018(14) -0.0049(15)
C18 0.033(2) 0.029(2) 0.0228(18) -0.0082(16) 0.0025(15) -0.0109(16)
C19 0.0266(19) 0.035(2) 0.0239(18) -0.0135(16) 0.0018(15) -0.0013(16)
C20 0.035(2) 0.031(2) 0.0226(18) -0.0045(16) -0.0005(15) 0.0070(16)
C21 0.032(2) 0.0237(19) 0.0186(17) -0.0011(14) 0.0034(14) 0.0015(15)
C22 0.0284(18) 0.0203(18) 0.0172(16) 0.0016(14) -0.0054(13) -0.0056(14)
C23 0.0284(19) 0.026(2) 0.0265(19) 0.0040(16) -0.0002(15) -0.0054(15)
C24 0.029(2) 0.038(2) 0.031(2) 0.0050(18) 0.0021(16) -0.0113(17)
C25 0.037(2) 0.034(2) 0.030(2) 0.0138(18) -0.0039(17) -0.0139(18)
C26 0.045(2) 0.023(2) 0.032(2) 0.0084(17) -0.0041(18) -0.0074(17)
C27 0.038(2) 0.0192(18) 0.0216(18) 0.0048(15) -0.0023(15) -0.0044(15)
C28 0.0257(17) 0.0102(15) 0.0179(16) 0.0016(13) -0.0017(13) -0.0039(13)
C29 0.0325(19) 0.0138(16) 0.0186(16) 0.0010(13) -0.0011(14) -0.0022(14)
C30 0.033(2) 0.0117(16) 0.0295(19) 0.0004(14) 0.0010(15) 0.0008(14)
C31 0.032(2) 0.0168(18) 0.0294(19) 0.0075(15) -0.0045(15) -0.0020(14)
C32 0.037(2) 0.0241(19) 0.0181(17) 0.0079(15) -0.0016(15) -0.0014(16)
C33 0.0324(19) 0.0202(18) 0.0203(17) -0.0004(14) -0.0007(14) 0.0000(15)
C34 0.0293(18) 0.0156(17) 0.0136(15) -0.0010(13) -0.0006(13) -0.0039(13)
C35 0.0298(19) 0.0172(18) 0.035(2) -0.0002(16) -0.0008(16) -0.0022(15)
C36 0.026(2) 0.029(2) 0.049(3) 0.0015(19) -0.0050(18) -0.0079(16)
C37 0.043(2) 0.0191(19) 0.029(2) -0.0027(16) -0.0021(17) -0.0136(16)
C38 0.042(2) 0.0145(18) 0.0272(19) -0.0040(15) -0.0027(16) -0.0025(15)
C39 0.0298(19) 0.0173(18) 0.0251(18) -0.0031(14) -0.0033(14) -0.0022(14)
C40 0.0269(18) 0.0148(17) 0.0175(16) 0.0012(13) -0.0006(13) 0.0019(13)
C41 0.0315(19) 0.0176(17) 0.0198(17) 0.0029(14) 0.0012(14) -0.0016(14)
C42 0.030(2) 0.027(2) 0.029(2) 0.0039(16) 0.0022(15) -0.0038(15)
C43 0.034(2) 0.033(2) 0.027(2) 0.0036(17) 0.0088(16) 0.0016(17)
C44 0.041(2) 0.033(2) 0.0203(18) -0.0019(16) 0.0062(16) 0.0030(17)
C45 0.0303(19) 0.029(2) 0.0184(17) -0.0049(15) 0.0016(14) -0.0005(15)
C46 0.0265(19) 0.026(2) 0.040(2) -0.0173(18) -0.0052(16) 0.0054(15)
C47 0.031(2) 0.027(2) 0.063(3) -0.023(2) 0.004(2) -0.0032(17)
C48 0.038(3) 0.044(3) 0.082(4) -0.036(3) -0.003(3) -0.004(2)
C49 0.047(3) 0.064(4) 0.086(5) -0.058(4) -0.022(3) 0.014(3)
C50 0.053(3) 0.086(5) 0.045(3) -0.032(3) -0.019(2) 0.029(3)
C51 0.041(2) 0.049(3) 0.039(2) -0.016(2) -0.0090(19) 0.019(2)
C52 0.031(2) 0.0137(17) 0.037(2) -0.0029(16) -0.0051(16) 0.0004(14)
C53 0.071(4) 0.059(3) 0.037(3) 0.000(2) -0.001(2) 0.041(3)
C54 0.097(5) 0.077(4) 0.032(3) 0.011(3) 0.004(3) 0.050(4)
C55 0.055(3) 0.031(2) 0.048(3) 0.009(2) -0.010(2) 0.010(2)
C56 0.036(2) 0.0147(19) 0.056(3) 0.0037(18) -0.0055(19) 0.0041(16)
C57 0.031(2) 0.019(2) 0.051(3) 0.0072(18) 0.0033(18) 0.0018(15)
C58 0.0288(19) 0.0180(18) 0.0269(19) 0.0000(15) -0.0061(15) 0.0024(14)
C59 0.038(2) 0.027(2) 0.038(2) -0.0029(18) 0.0020(18) 0.0050(17)
C60 0.038(2) 0.040(3) 0.038(2) 0.003(2) 0.0054(18) 0.0035(19)
C61 0.033(2) 0.031(2) 0.047(3) 0.017(2) -0.0047(18) -0.0017(17)
C62 0.033(2) 0.0179(18) 0.038(2) 0.0048(17) -0.0093(17) -0.0003(15)
C63 0.0285(19) 0.0162(18) 0.034(2) -0.0008(15) -0.0048(15) 0.0007(14)
Cl1S 0.0682(7) 0.0239(5) 0.0603(7) 0.0047(5) 0.0162(6) 0.0055(5)
C1S 0.0583(12) 0.0499(14) 0.0575(14) -0.0038(12) 0.0108(12) -0.0023(12)
Cl2S 0.0495(11) 0.0521(17) 0.0554(16) -0.0018(12) 0.0043(12) -0.0037(13)
C2SA 0.0555(13) 0.0494(15) 0.0562(15) -0.0036(13) 0.0098(13) -0.0025(13)
Cl3S 0.0523(12) 0.0397(17) 0.0565(17) -0.0058(12) 0.0134(12) -0.0050(13)
C2SB 0.0557(12) 0.0489(15) 0.0567(15) -0.0037(12) 0.0100(12) -0.0026(13)
F1 0.0636(15) 0.0350(12) 0.0397(12) 0.0044(10) 0.0083(11) 0.0020(11)
B01V 0.0691(15) 0.0472(13) 0.0460(12) 0.0052(11) 0.0093(12) 0.0011(12)
F2 0.0673(17) 0.0533(16) 0.0477(15) 0.0058(13) 0.0094(14) 0.0003(14)
F3 0.0759(18) 0.0487(15) 0.0526(15) 0.0025(13) 0.0148(15) 0.0014(14)
F4 0.0696(19) 0.0549(16) 0.0472(15) 0.0081(13) 0.0055(15) 0.0006(16)
F2A 0.0714(18) 0.0512(16) 0.0519(16) 0.0060(14) 0.0074(16) -0.0017(15)
F3A 0.0726(18) 0.0506(16) 0.0482(15) 0.0049(14) 0.0093(15) 0.0061(15)
F4A 0.0692(19) 0.0516(16) 0.0466(15) 0.0054(14) 0.0090(16) 0.0037(16)

loop_
_atom_type_symbol
_atom_type_description
_atom_type_scat_dispersion_real
_atom_type_scat_dispersion_imag
_atom_type_scat_source
C C 0.0181 0.0091 'International Tables Vol C Tables 4.2.6.8 and 6.1.1.4'
H H 0.0000 0.0000 'International Tables Vol C Tables 4.2.6.8 and 6.1.1.4'
B B 0.0090 0.0039 'International Tables Vol C Tables 4.2.6.8 and 6.1.1.4'
Cl Cl 0.3639 0.7018 'International Tables Vol C Tables 4.2.6.8 and 6.1.1.4'
F F 0.0727 0.0534 'International Tables Vol C Tables 4.2.6.8 and 6.1.1.4'
N N 0.0311 0.0180 'International Tables Vol C Tables 4.2.6.8 and 6.1.1.4'
Os Os -4.9801 6.2216 'International Tables Vol C Tables 4.2.6.8 and 6.1.1.4'
P P 0.2955 0.4335 'International Tables Vol C Tables 4.2.6.8 and 6.1.1.4'

loop_
_geom_angle_atom_site_label_1
_geom_angle_atom_site_label_2
_geom_angle_atom_site_label_3
_geom_angle
_geom_angle_site_symmetry_1
_geom_angle_site_symmetry_3
_geom_angle_publ_flag
Cl2 Os1 P1 87.59(3) . . ?
Cl2 Os1 P2 87.39(3) . . ?
P2 Os1 P1 174.90(3) . . ?
N1 Os1 Cl2 177.46(8) . . ?
N1 Os1 P1 92.98(8) . . ?
N1 Os1 P2 91.99(8) . . ?
N1 Os1 C9 74.42(13) . . ?
C1 Os1 Cl2 108.85(11) . . ?
C1 Os1 P1 92.18(11) . . ?
C1 Os1 P2 90.32(11) . . ?
C1 Os1 N1 73.61(13) . . ?
C1 Os1 C9 148.01(14) . . ?
C9 Os1 Cl2 103.11(10) . . ?
C9 Os1 P1 90.39(9) . . ?
C9 Os1 P2 89.83(9) . . ?
C10 P1 Os1 118.56(11) . . ?
C10 P1 C16 102.20(16) . . ?
C16 P1 Os1 111.02(11) . . ?
C22 P1 Os1 114.99(11) . . ?
C22 P1 C10 101.51(17) . . ?
C22 P1 C16 107.18(17) . . ?
C28 P2 Os1 118.62(11) . . ?
C28 P2 C40 103.65(16) . . ?
C34 P2 Os1 112.24(11) . . ?
C34 P2 C28 102.92(16) . . ?
C34 P2 C40 103.99(16) . . ?
C40 P2 Os1 113.83(12) . . ?
C2 P3 C46 109.60(17) . . ?
C2 P3 C52 111.95(19) . . ?
C2 P3 C58 109.71(18) . . ?
C52 P3 C46 107.10(19) . . ?
C58 P3 C46 109.4(2) . . ?
C58 P3 C52 109.05(18) . . ?
C3 N1 Os1 118.4(2) . . ?
C3 N1 C7 121.4(3) . . ?
C7 N1 Os1 120.2(2) . . ?
C2 C1 Os1 129.2(3) . . ?
C1 C2 P3 125.8(3) . . ?
C1 C2 C3 107.7(3) . . ?
C3 C2 P3 125.9(3) . . ?
N1 C3 C2 111.1(3) . . ?
N1 C3 C4 119.5(3) . . ?
C4 C3 C2 129.4(3) . . ?
C3 C4 H4 120.5 . . ?
C5 C4 C3 119.1(4) . . ?
C5 C4 H4 120.5 . . ?
C4 C5 H5 119.7 . . ?
C6 C5 C4 120.7(4) . . ?
C6 C5 H5 119.7 . . ?
C5 C6 H6 120.6 . . ?
C5 C6 C7 118.8(4) . . ?
C7 C6 H6 120.6 . . ?
N1 C7 C6 120.5(3) . . ?
N1 C7 C8 110.8(3) . . ?
C6 C7 C8 128.7(4) . . ?
C7 C8 Cl1 117.5(3) . . ?
C9 C8 Cl1 125.2(3) . . ?
C9 C8 C7 117.3(3) . . ?
Os1 C9 H9 121.3 . . ?
C8 C9 Os1 117.4(3) . . ?
C8 C9 H9 121.3 . . ?
C11 C10 P1 118.6(3) . . ?
C15 C10 P1 121.6(3) . . ?
C15 C10 C11 119.5(3) . . ?
C10 C11 H11 119.8 . . ?
C12 C11 C10 120.3(3) . . ?
C12 C11 H11 119.8 . . ?
C11 C12 H12 120.0 . . ?
C11 C12 C13 120.0(3) . . ?
C13 C12 H12 120.0 . . ?
C12 C13 H13 119.9 . . ?
C14 C13 C12 120.2(3) . . ?
C14 C13 H13 119.9 . . ?
C13 C14 H14 120.0 . . ?
C13 C14 C15 120.1(3) . . ?
C15 C14 H14 120.0 . . ?
C10 C15 C14 119.9(3) . . ?
C10 C15 H15 120.0 . . ?
C14 C15 H15 120.0 . . ?
C17 C16 P1 116.6(3) . . ?
C21 C16 P1 124.8(3) . . ?
C21 C16 C17 118.6(3) . . ?
C16 C17 H17 119.6 . . ?
C18 C17 C16 120.7(4) . . ?
C18 C17 H17 119.6 . . ?
C17 C18 H18 120.0 . . ?
C19 C18 C17 120.0(4) . . ?
C19 C18 H18 120.0 . . ?
C18 C19 H19 120.0 . . ?
C20 C19 C18 120.0(4) . . ?
C20 C19 H19 120.0 . . ?
C19 C20 H20 120.0 . . ?
C19 C20 C21 120.0(4) . . ?
C21 C20 H20 120.0 . . ?
C16 C21 C20 120.6(4) . . ?
C16 C21 H21 119.7 . . ?
C20 C21 H21 119.7 . . ?
C23 C22 P1 121.7(3) . . ?
C23 C22 C27 118.4(3) . . ?
C27 C22 P1 119.7(3) . . ?
C22 C23 H23 119.7 . . ?
C24 C23 C22 120.5(4) . . ?
C24 C23 H23 119.7 . . ?
C23 C24 H24 119.9 . . ?
C25 C24 C23 120.2(4) . . ?
C25 C24 H24 119.9 . . ?
C24 C25 H25 120.2 . . ?
C26 C25 C24 119.6(4) . . ?
C26 C25 H25 120.2 . . ?
C25 C26 H26 119.7 . . ?
C25 C26 C27 120.5(4) . . ?
C27 C26 H26 119.7 . . ?
C22 C27 H27 119.7 . . ?
C26 C27 C22 120.6(4) . . ?
C26 C27 H27 119.7 . . ?
C29 C28 P2 122.2(3) . . ?
C29 C28 C33 118.8(3) . . ?
C33 C28 P2 119.0(3) . . ?
C28 C29 H29 119.7 . . ?
C28 C29 C30 120.7(3) . . ?
C30 C29 H29 119.7 . . ?
C29 C30 H30 119.9 . . ?
C29 C30 C31 120.3(4) . . ?
C31 C30 H30 119.9 . . ?
C30 C31 H31 120.2 . . ?
C32 C31 C30 119.6(3) . . ?
C32 C31 H31 120.2 . . ?
C31 C32 H32 119.9 . . ?
C33 C32 C31 120.2(3) . . ?
C33 C32 H32 119.9 . . ?
C28 C33 H33 119.8 . . ?
C32 C33 C28 120.4(4) . . ?
C32 C33 H33 119.8 . . ?
C35 C34 P2 121.7(3) . . ?
C35 C34 C39 119.2(3) . . ?
C39 C34 P2 119.1(3) . . ?
C34 C35 H35 119.8 . . ?
C34 C35 C36 120.3(4) . . ?
C36 C35 H35 119.8 . . ?
C35 C36 H36 120.1 . . ?
C37 C36 C35 119.9(4) . . ?
C37 C36 H36 120.1 . . ?
C36 C37 H37 119.8 . . ?
C38 C37 C36 120.3(4) . . ?
C38 C37 H37 119.8 . . ?
C37 C38 H38 120.2 . . ?
C37 C38 C39 119.5(4) . . ?
C39 C38 H38 120.2 . . ?
C34 C39 H39 119.7 . . ?
C38 C39 C34 120.6(4) . . ?
C38 C39 H39 119.7 . . ?
C41 C40 P2 120.1(3) . . ?
C45 C40 P2 121.2(3) . . ?
C45 C40 C41 118.7(3) . . ?
C40 C41 H41 120.0 . . ?
C42 C41 C40 120.0(3) . . ?
C42 C41 H41 120.0 . . ?
C41 C42 H42 119.6 . . ?
C43 C42 C41 120.7(4) . . ?
C43 C42 H42 119.6 . . ?
C42 C43 H43 120.3 . . ?
C42 C43 C44 119.4(4) . . ?
C44 C43 H43 120.3 . . ?
C43 C44 H44 119.8 . . ?
C45 C44 C43 120.3(4) . . ?
C45 C44 H44 119.8 . . ?
C40 C45 H45 119.6 . . ?
C44 C45 C40 120.8(4) . . ?
C44 C45 H45 119.6 . . ?
C47 C46 P3 119.9(4) . . ?
C47 C46 C51 120.8(4) . . ?
C51 C46 P3 119.1(3) . . ?
C46 C47 H47 120.2 . . ?
C48 C47 C46 119.6(5) . . ?
C48 C47 H47 120.2 . . ?
C47 C48 H48 120.1 . . ?
C49 C48 C47 119.9(6) . . ?
C49 C48 H48 120.1 . . ?
C48 C49 H49 119.2 . . ?
C48 C49 C50 121.6(5) . . ?
C50 C49 H49 119.2 . . ?
C49 C50 H50 120.4 . . ?
C49 C50 C51 119.3(6) . . ?
C51 C50 H50 120.4 . . ?
C46 C51 H51 120.5 . . ?
C50 C51 C46 118.9(6) . . ?
C50 C51 H51 120.5 . . ?
C53 C52 P3 121.5(3) . . ?
C53 C52 C57 118.8(4) . . ?
C57 C52 P3 119.7(3) . . ?
C52 C53 H53 119.5 . . ?
C52 C53 C54 120.9(5) . . ?
C54 C53 H53 119.5 . . ?
C53 C54 H54 120.2 . . ?
C55 C54 C53 119.6(5) . . ?
C55 C54 H54 120.2 . . ?
C54 C55 H55 120.0 . . ?
C56 C55 C54 120.1(5) . . ?
C56 C55 H55 120.0 . . ?
C55 C56 H56 119.5 . . ?
C55 C56 C57 121.0(4) . . ?
C57 C56 H56 119.5 . . ?
C52 C57 H57 120.2 . . ?
C56 C57 C52 119.7(4) . . ?
C56 C57 H57 120.2 . . ?
C59 C58 P3 120.6(3) . . ?
C63 C58 P3 119.9(3) . . ?
C63 C58 C59 119.4(4) . . ?
C58 C59 H59 119.8 . . ?
C60 C59 C58 120.4(4) . . ?
C60 C59 H59 119.8 . . ?
C59 C60 H60 120.0 . . ?
C59 C60 C61 120.0(4) . . ?
C61 C60 H60 120.0 . . ?
C60 C61 H61 120.0 . . ?
C60 C61 C62 120.1(4) . . ?
C62 C61 H61 120.0 . . ?
C61 C62 H62 119.8 . . ?
C61 C62 C63 120.4(4) . . ?
C63 C62 H62 119.8 . . ?
C58 C63 H63 120.2 . . ?
C62 C63 C58 119.7(4) . . ?
C62 C63 H63 120.2 . . ?
Cl1S C1S H1SC 108.9 . . ?
Cl1S C1S H1SD 108.9 . . ?
Cl1S C1S H1SA 107.4 . . ?
Cl1S C1S H1SB 107.4 . . ?
H1SC C1S H1SD 107.8 . . ?
H1SA C1S H1SB 107.0 . . ?
C2SA C1S Cl1S 119.6(6) . . ?
C2SA C1S H1SA 107.4 . . ?
C2SA C1S H1SB 107.4 . . ?
C2SB C1S Cl1S 113.2(6) . . ?
C2SB C1S H1SC 108.9 . . ?
C2SB C1S H1SD 108.9 . . ?
C1S C2SA Cl2S 111.9(7) . . ?
C1S C2SA H2SA 109.2 . . ?
C1S C2SA H2SB 109.2 . . ?
Cl2S C2SA H2SA 109.2 . . ?
Cl2S C2SA H2SB 109.2 . . ?
H2SA C2SA H2SB 107.9 . . ?
C1S C2SB Cl3S 120.5(7) . . ?
C1S C2SB H2SC 107.2 . . ?
C1S C2SB H2SD 107.2 . . ?
Cl3S C2SB H2SC 107.2 . . ?
Cl3S C2SB H2SD 107.2 . . ?
H2SC C2SB H2SD 106.8 . . ?
F1 B01V F2 102.2(4) . . ?
F1 B01V F3A 101.0(5) . . ?
F1 B01V F4A 113.7(6) . . ?
F3 B01V F1 112.4(5) . . ?
F3 B01V F2 99.5(5) . . ?
F4 B01V F1 111.2(5) . . ?
F4 B01V F2 101.8(5) . . ?
F4 B01V F3 125.5(6) . . ?
F2A B01V F1 116.4(6) . . ?
F2A B01V F3A 108.4(7) . . ?
F2A B01V F4A 114.8(7) . . ?
F4A B01V F3A 99.9(6) . . ?

loop_
_geom_bond_atom_site_label_1
_geom_bond_atom_site_label_2
_geom_bond_distance
_geom_bond_site_symmetry_2
_geom_bond_publ_flag
Os1 Cl2 2.3619(8) . ?
Os1 P1 2.3931(8) . ?
Os1 P2 2.3830(8) . ?
Os1 N1 2.098(3) . ?
Os1 C1 1.841(4) . ?
Os1 C9 2.102(4) . ?
Cl1 C8 1.754(4) . ?
P1 C10 1.820(4) . ?
P1 C16 1.837(4) . ?
P1 C22 1.818(4) . ?
P2 C28 1.828(3) . ?
P2 C34 1.818(4) . ?
P2 C40 1.831(4) . ?
P3 C2 1.763(4) . ?
P3 C46 1.804(4) . ?
P3 C52 1.800(4) . ?
P3 C58 1.789(4) . ?
N1 C3 1.354(5) . ?
N1 C7 1.359(5) . ?
C1 C2 1.381(5) . ?
C2 C3 1.461(5) . ?
C3 C4 1.405(5) . ?
C4 H4 0.9500 . ?
C4 C5 1.383(6) . ?
C5 H5 0.9500 . ?
C5 C6 1.380(6) . ?
C6 H6 0.9500 . ?
C6 C7 1.389(5) . ?
C7 C8 1.445(5) . ?
C8 C9 1.334(5) . ?
C9 H9 0.9500 . ?
C10 C11 1.400(5) . ?
C10 C15 1.392(5) . ?
C11 H11 0.9500 . ?
C11 C12 1.378(5) . ?
C12 H12 0.9500 . ?
C12 C13 1.392(6) . ?
C13 H13 0.9500 . ?
C13 C14 1.381(5) . ?
C14 H14 0.9500 . ?
C14 C15 1.394(5) . ?
C15 H15 0.9500 . ?
C16 C17 1.398(5) . ?
C16 C21 1.386(5) . ?
C17 H17 0.9500 . ?
C17 C18 1.388(6) . ?
C18 H18 0.9500 . ?
C18 C19 1.383(6) . ?
C19 H19 0.9500 . ?
C19 C20 1.378(6) . ?
C20 H20 0.9500 . ?
C20 C21 1.400(6) . ?
C21 H21 0.9500 . ?
C22 C23 1.396(6) . ?
C22 C27 1.399(6) . ?
C23 H23 0.9500 . ?
C23 C24 1.395(6) . ?
C24 H24 0.9500 . ?
C24 C25 1.388(7) . ?
C25 H25 0.9500 . ?
C25 C26 1.380(7) . ?
C26 H26 0.9500 . ?
C26 C27 1.388(6) . ?
C27 H27 0.9500 . ?
C28 C29 1.385(5) . ?
C28 C33 1.406(5) . ?
C29 H29 0.9500 . ?
C29 C30 1.385(5) . ?
C30 H30 0.9500 . ?
C30 C31 1.390(6) . ?
C31 H31 0.9500 . ?
C31 C32 1.389(6) . ?
C32 H32 0.9500 . ?
C32 C33 1.383(5) . ?
C33 H33 0.9500 . ?
C34 C35 1.378(6) . ?
C34 C39 1.397(5) . ?
C35 H35 0.9500 . ?
C35 C36 1.393(6) . ?
C36 H36 0.9500 . ?
C36 C37 1.383(6) . ?
C37 H37 0.9500 . ?
C37 C38 1.381(6) . ?
C38 H38 0.9500 . ?
C38 C39 1.385(5) . ?
C39 H39 0.9500 . ?
C40 C41 1.404(5) . ?
C40 C45 1.397(5) . ?
C41 H41 0.9500 . ?
C41 C42 1.389(6) . ?
C42 H42 0.9500 . ?
C42 C43 1.386(6) . ?
C43 H43 0.9500 . ?
C43 C44 1.394(6) . ?
C44 H44 0.9500 . ?
C44 C45 1.381(6) . ?
C45 H45 0.9500 . ?
C46 C47 1.393(7) . ?
C46 C51 1.399(7) . ?
C47 H47 0.9500 . ?
C47 C48 1.389(7) . ?
C48 H48 0.9500 . ?
C48 C49 1.364(10) . ?
C49 H49 0.9500 . ?
C49 C50 1.394(11) . ?
C50 H50 0.9500 . ?
C50 C51 1.398(7) . ?
C51 H51 0.9500 . ?
C52 C53 1.381(7) . ?
C52 C57 1.390(6) . ?
C53 H53 0.9500 . ?
C53 C54 1.383(7) . ?
C54 H54 0.9500 . ?
C54 C55 1.381(8) . ?
C55 H55 0.9500 . ?
C55 C56 1.354(8) . ?
C56 H56 0.9500 . ?
C56 C57 1.388(6) . ?
C57 H57 0.9500 . ?
C58 C59 1.401(6) . ?
C58 C63 1.392(5) . ?
C59 H59 0.9500 . ?
C59 C60 1.378(7) . ?
C60 H60 0.9500 . ?
C60 C61 1.384(7) . ?
C61 H61 0.9500 . ?
C61 C62 1.387(7) . ?
C62 H62 0.9500 . ?
C62 C63 1.387(6) . ?
C63 H63 0.9500 . ?
Cl1S C1S 1.772(6) . ?
C1S H1SC 0.9900 . ?
C1S H1SD 0.9900 . ?
C1S H1SA 0.9900 . ?
C1S H1SB 0.9900 . ?
C1S C2SA 1.342(12) . ?
C1S C2SB 1.521(12) . ?
Cl2S C2SA 1.785(10) . ?
C2SA H2SA 0.9900 . ?
C2SA H2SB 0.9900 . ?
Cl3S C2SB 1.779(11) . ?
C2SB H2SC 0.9900 . ?
C2SB H2SD 0.9900 . ?
F1 B01V 1.375(6) . ?
B01V F2 1.496(8) . ?
B01V F3 1.357(7) . ?
B01V F4 1.319(8) . ?
B01V F2A 1.315(9) . ?
B01V F3A 1.478(9) . ?
B01V F4A 1.424(9) . ?

loop_
_geom_torsion_atom_site_label_1
_geom_torsion_atom_site_label_2
_geom_torsion_atom_site_label_3
_geom_torsion_atom_site_label_4
_geom_torsion
_geom_torsion_site_symmetry_1
_geom_torsion_site_symmetry_2
_geom_torsion_site_symmetry_3
_geom_torsion_site_symmetry_4
_geom_torsion_publ_flag
Os1 P1 C10 C11 160.5(2) . . . . ?
Os1 P1 C10 C15 -26.1(3) . . . . ?
Os1 P1 C16 C17 -63.3(3) . . . . ?
Os1 P1 C16 C21 115.2(3) . . . . ?
Os1 P1 C22 C23 112.2(3) . . . . ?
Os1 P1 C22 C27 -64.3(3) . . . . ?
Os1 P2 C28 C29 12.1(3) . . . . ?
Os1 P2 C28 C33 -169.5(2) . . . . ?
Os1 P2 C34 C35 -99.7(3) . . . . ?
Os1 P2 C34 C39 76.9(3) . . . . ?
Os1 P2 C40 C41 35.3(3) . . . . ?
Os1 P2 C40 C45 -145.7(3) . . . . ?
Os1 N1 C3 C2 0.5(4) . . . . ?
Os1 N1 C3 C4 -178.2(3) . . . . ?
Os1 N1 C7 C6 178.9(3) . . . . ?
Os1 N1 C7 C8 0.0(4) . . . . ?
Os1 C1 C2 P3 -171.9(2) . . . . ?
Os1 C1 C2 C3 -0.1(5) . . . . ?
Cl1 C8 C9 Os1 177.7(2) . . . . ?
Cl2 Os1 C1 C2 179.6(3) . . . . ?
P1 Os1 C1 C2 -92.2(3) . . . . ?
P1 C10 C11 C12 173.1(3) . . . . ?
P1 C10 C15 C14 -173.0(3) . . . . ?
P1 C16 C17 C18 179.6(3) . . . . ?
P1 C16 C21 C20 -177.7(3) . . . . ?
P1 C22 C23 C24 -177.9(3) . . . . ?
P1 C22 C27 C26 179.1(3) . . . . ?
P2 Os1 C1 C2 92.3(3) . . . . ?
P2 C28 C29 C30 178.4(3) . . . . ?
P2 C28 C33 C32 -177.8(3) . . . . ?
P2 C34 C35 C36 179.1(3) . . . . ?
P2 C34 C39 C38 -179.5(3) . . . . ?
P2 C40 C41 C42 179.4(3) . . . . ?
P2 C40 C45 C44 179.7(3) . . . . ?
P3 C2 C3 N1 171.5(3) . . . . ?
P3 C2 C3 C4 -10.0(6) . . . . ?
P3 C46 C47 C48 -173.4(4) . . . . ?
P3 C46 C51 C50 173.6(4) . . . . ?
P3 C52 C53 C54 179.1(6) . . . . ?
P3 C52 C57 C56 -179.0(3) . . . . ?
P3 C58 C59 C60 177.0(3) . . . . ?
P3 C58 C63 C62 -178.0(3) . . . . ?
N1 Os1 C1 C2 0.3(3) . . . . ?
N1 C3 C4 C5 -1.9(6) . . . . ?
N1 C7 C8 Cl1 -178.3(2) . . . . ?
N1 C7 C8 C9 0.8(5) . . . . ?
C1 C2 C3 N1 -0.2(4) . . . . ?
C1 C2 C3 C4 178.2(4) . . . . ?
C2 P3 C46 C47 99.0(3) . . . . ?
C2 P3 C46 C51 -75.3(4) . . . . ?
C2 P3 C52 C53 6.6(5) . . . . ?
C2 P3 C52 C57 -174.7(3) . . . . ?
C2 P3 C58 C59 144.8(3) . . . . ?
C2 P3 C58 C63 -38.8(4) . . . . ?
C2 C3 C4 C5 179.7(4) . . . . ?
C3 N1 C7 C6 -2.2(5) . . . . ?
C3 N1 C7 C8 178.9(3) . . . . ?
C3 C4 C5 C6 0.3(6) . . . . ?
C4 C5 C6 C7 0.3(6) . . . . ?
C5 C6 C7 N1 0.6(6) . . . . ?
C5 C6 C7 C8 179.2(4) . . . . ?
C6 C7 C8 Cl1 3.0(5) . . . . ?
C6 C7 C8 C9 -178.0(4) . . . . ?
C7 N1 C3 C2 -178.5(3) . . . . ?
C7 N1 C3 C4 2.8(5) . . . . ?
C7 C8 C9 Os1 -1.2(4) . . . . ?
C9 Os1 C1 C2 2.0(5) . . . . ?
C10 P1 C16 C17 64.1(3) . . . . ?
C10 P1 C16 C21 -117.4(3) . . . . ?
C10 P1 C22 C23 -17.1(3) . . . . ?
C10 P1 C22 C27 166.5(3) . . . . ?
C10 C11 C12 C13 0.1(6) . . . . ?
C11 C10 C15 C14 0.3(5) . . . . ?
C11 C12 C13 C14 0.4(6) . . . . ?
C12 C13 C14 C15 -0.5(6) . . . . ?
C13 C14 C15 C10 0.1(6) . . . . ?
C15 C10 C11 C12 -0.4(5) . . . . ?
C16 P1 C10 C11 38.1(3) . . . . ?
C16 P1 C10 C15 -148.5(3) . . . . ?
C16 P1 C22 C23 -123.8(3) . . . . ?
C16 P1 C22 C27 59.7(3) . . . . ?
C16 C17 C18 C19 -1.8(6) . . . . ?
C17 C16 C21 C20 0.8(5) . . . . ?
C17 C18 C19 C20 0.8(6) . . . . ?
C18 C19 C20 C21 1.0(6) . . . . ?
C19 C20 C21 C16 -1.8(6) . . . . ?
C21 C16 C17 C18 1.0(5) . . . . ?
C22 P1 C10 C11 -72.5(3) . . . . ?
C22 P1 C10 C15 100.9(3) . . . . ?
C22 P1 C16 C17 170.4(3) . . . . ?
C22 P1 C16 C21 -11.1(4) . . . . ?
C22 C23 C24 C25 -1.0(6) . . . . ?
C23 C22 C27 C26 2.5(5) . . . . ?
C23 C24 C25 C26 2.3(6) . . . . ?
C24 C25 C26 C27 -1.1(6) . . . . ?
C25 C26 C27 C22 -1.3(6) . . . . ?
C27 C22 C23 C24 -1.3(5) . . . . ?
C28 P2 C34 C35 29.0(3) . . . . ?
C28 P2 C34 C39 -154.5(3) . . . . ?
C28 P2 C40 C41 -94.9(3) . . . . ?
C28 P2 C40 C45 84.0(3) . . . . ?
C28 C29 C30 C31 -0.1(6) . . . . ?
C29 C28 C33 C32 0.7(5) . . . . ?
C29 C30 C31 C32 -0.4(6) . . . . ?
C30 C31 C32 C33 1.0(6) . . . . ?
C31 C32 C33 C28 -1.2(6) . . . . ?
C33 C28 C29 C30 -0.1(5) . . . . ?
C34 P2 C28 C29 -112.5(3) . . . . ?
C34 P2 C28 C33 66.0(3) . . . . ?
C34 P2 C40 C41 157.8(3) . . . . ?
C34 P2 C40 C45 -23.3(3) . . . . ?
C34 C35 C36 C37 -0.1(7) . . . . ?
C35 C34 C39 C38 -2.9(6) . . . . ?
C35 C36 C37 C38 -2.2(7) . . . . ?
C36 C37 C38 C39 1.9(6) . . . . ?
C37 C38 C39 C34 0.6(6) . . . . ?
C39 C34 C35 C36 2.6(6) . . . . ?
C40 P2 C28 C29 139.4(3) . . . . ?
C40 P2 C28 C33 -42.1(3) . . . . ?
C40 P2 C34 C35 136.8(3) . . . . ?
C40 P2 C34 C39 -46.6(3) . . . . ?
C40 C41 C42 C43 0.9(6) . . . . ?
C41 C40 C45 C44 -1.4(6) . . . . ?
C41 C42 C43 C44 -1.4(6) . . . . ?
C42 C43 C44 C45 0.5(6) . . . . ?
C43 C44 C45 C40 0.9(6) . . . . ?
C45 C40 C41 C42 0.5(5) . . . . ?
C46 P3 C2 C1 119.1(3) . . . . ?
C46 P3 C2 C3 -51.2(4) . . . . ?
C46 P3 C52 C53 126.8(4) . . . . ?
C46 P3 C52 C57 -54.5(4) . . . . ?
C46 P3 C58 C59 24.6(4) . . . . ?
C46 P3 C58 C63 -159.0(3) . . . . ?
C46 C47 C48 C49 -0.1(7) . . . . ?
C47 C46 C51 C50 -0.7(7) . . . . ?
C47 C48 C49 C50 -0.8(8) . . . . ?
C48 C49 C50 C51 1.0(8) . . . . ?
C49 C50 C51 C46 -0.2(7) . . . . ?
C51 C46 C47 C48 0.8(6) . . . . ?
C52 P3 C2 C1 -122.2(3) . . . . ?
C52 P3 C2 C3 67.5(4) . . . . ?
C52 P3 C46 C47 -22.7(4) . . . . ?
C52 P3 C46 C51 163.1(3) . . . . ?
C52 P3 C58 C59 -92.2(3) . . . . ?
C52 P3 C58 C63 84.1(3) . . . . ?
C52 C53 C54 C55 -0.4(11) . . . . ?
C53 C52 C57 C56 -0.2(7) . . . . ?
C53 C54 C55 C56 0.3(10) . . . . ?
C54 C55 C56 C57 -0.1(8) . . . . ?
C55 C56 C57 C52 0.1(7) . . . . ?
C57 C52 C53 C54 0.4(9) . . . . ?
C58 P3 C2 C1 -1.0(4) . . . . ?
C58 P3 C2 C3 -171.3(3) . . . . ?
C58 P3 C46 C47 -140.7(3) . . . . ?
C58 P3 C46 C51 45.0(4) . . . . ?
C58 P3 C52 C53 -115.0(4) . . . . ?
C58 P3 C52 C57 63.7(4) . . . . ?
C58 C59 C60 C61 0.9(7) . . . . ?
C59 C58 C63 C62 -1.6(6) . . . . ?
C59 C60 C61 C62 -1.5(7) . . . . ?
C60 C61 C62 C63 0.5(6) . . . . ?
C61 C62 C63 C58 1.0(6) . . . . ?
C63 C58 C59 C60 0.6(6) . . . . ?
Cl1S C1S C2SA Cl2S 56.5(9) . . . . ?
Cl1S C1S C2SB Cl3S -42.4(11) . . . . ?
